data_2203857
loop_
_publ_author_name
'Clegg, William'
'Scott, Andrew J.'
'Wiesauer, Christian'
'Weissensteiner, Walter'
'Marder, Todd B.'

_publ_section_title
;
 (<i>E</i>)-2-{2-[4-(Trifluoromethyl)phenyl]ethenyl}-1,3,2-benzodioxaborole
;
_journal_issue 7
_journal_name_full 'Acta Crystallographica Section E'
_journal_page_first o1175
_journal_page_last o1177
_journal_paper_doi 10.1107/S1600536804014023
_journal_volume 60
_journal_year 2004
_chemical_formula_iupac 'C15 H10 B F3 O2'
_chemical_formula_moiety 'C15 H10 B F3 O2'
_chemical_formula_sum 'C15 H10 B F3 O2'
_chemical_formula_weight 290.04
_chemical_name_systematic
;
(E)-2-[2-(4-trifluoromethylphenyl)ethenyl]-1,3,2-benzodioxaborole
;
_space_group_IT_number 2
_symmetry_cell_setting triclinic
_symmetry_space_group_name_Hall '-P 1'
_symmetry_space_group_name_H-M 'P -1'
_atom_sites_solution_hydrogens geom
_atom_sites_solution_primary direct
_atom_sites_solution_secondary difmap
_audit_creation_method SHELXL-97
_cell_angle_alpha 93.581(12)
_cell_angle_beta 98.600(16)
_cell_angle_gamma 91.084(15)
_cell_formula_units_Z 2
_cell_length_a 6.757(4)
_cell_length_b 7.768(4)
_cell_length_c 12.578(7)
_cell_measurement_reflns_used 2228
_cell_measurement_temperature 160(2)
_cell_measurement_theta_max 27.06
_cell_measurement_theta_min 1.64
_cell_volume 651.2(6)
_computing_cell_refinement 'local programs'
_computing_data_collection 'SMART (Bruker, 1997)'
_computing_data_reduction 'SAINT (Bruker, 1997) and ROTWIN (Pink & Young, 2000)'
_computing_molecular_graphics SHELXTL
_computing_publication_material 'SHELXTL and local programs'
_computing_structure_refinement SHELXTL
_computing_structure_solution 'SHELXTL (Sheldrick, 1997)'
_diffrn_ambient_temperature 160(2)
_diffrn_detector_area_resol_mean 8.192
_diffrn_measured_fraction_theta_full 0.988
_diffrn_measured_fraction_theta_max 0.988
_diffrn_measurement_device_type 'Bruker SMART 1K CCD'
_diffrn_measurement_method 'thin-slice \w'
_diffrn_radiation_monochromator graphite
_diffrn_radiation_source 'sealed tube'
_diffrn_radiation_type MoK\a
_diffrn_radiation_wavelength 0.71073
_diffrn_reflns_av_R_equivalents 0.0000
_diffrn_reflns_av_sigmaI/netI 0.0769
_diffrn_reflns_limit_h_max 7
_diffrn_reflns_limit_h_min -8
_diffrn_reflns_limit_k_max 9
_diffrn_reflns_limit_k_min -9
_diffrn_reflns_limit_l_max 14
_diffrn_reflns_limit_l_min -3
_diffrn_reflns_number 2252
_diffrn_reflns_theta_full 24.99
_diffrn_reflns_theta_max 24.99
_diffrn_reflns_theta_min 1.64
_diffrn_standards_number 0
_exptl_absorpt_coefficient_mu 0.124
_exptl_absorpt_correction_type none
_exptl_crystal_colour colourless
_exptl_crystal_density_diffrn 1.479
_exptl_crystal_density_method 'not measured'
_exptl_crystal_description block
_exptl_crystal_F_000 296
_exptl_crystal_size_max 0.45
_exptl_crystal_size_mid 0.40
_exptl_crystal_size_min 0.10
_refine_diff_density_max 0.474
_refine_diff_density_min -0.404
_refine_ls_extinction_coef 0.04(2)
_refine_ls_extinction_expression Fc^*^=kFc[1+0.001xFc^2^\l^3^/sin(2\q)]^-1/4^
_refine_ls_extinction_method SHELXTL
_refine_ls_goodness_of_fit_ref 1.018
_refine_ls_hydrogen_treatment constr
_refine_ls_matrix_type full
_refine_ls_number_parameters 225
_refine_ls_number_reflns 2252
_refine_ls_number_restraints 114
_refine_ls_restrained_S_all 1.011
_refine_ls_R_factor_all 0.1177
_refine_ls_R_factor_gt 0.0905
_refine_ls_shift/su_max 0.000
_refine_ls_shift/su_mean 0.000
_refine_ls_structure_factor_coef Fsqd
_refine_ls_weighting_details 'w = 1/[\s^2^(Fo^2^)+(0.1961P)^2^] where P = (Fo^2^+2Fc^2^)/3'
_refine_ls_weighting_scheme calc
_refine_ls_wR_factor_gt 0.2562
_refine_ls_wR_factor_ref 0.2792
_reflns_number_gt 1352
_reflns_number_total 2252
_reflns_threshold_expression I>2\s(I)
_cod_data_source_file bt6470.cif
_cod_data_source_block I
_cod_database_code 2203857
_cod_database_fobs_code 2203857

loop_
_symmetry_equiv_pos_as_xyz
'x, y, z'
'-x, -y, -z'

loop_
_atom_site_label
_atom_site_fract_x
_atom_site_fract_y
_atom_site_fract_z
_atom_site_U_iso_or_equiv
_atom_site_adp_type
_atom_site_calc_flag
_atom_site_refinement_flags
_atom_site_occupancy
_atom_site_disorder_assembly
_atom_site_disorder_group
_atom_site_type_symbol
B 0.1954(8) 0.1947(7) 0.4681(4) 0.0454(13) Uani d . 1 . . B
O1 0.3266(4) 0.2942(4) 0.5465(2) 0.0465(9) Uani d . 1 . . O
O2 -0.0021(4) 0.2099(4) 0.4863(2) 0.0461(9) Uani d . 1 . . O
C1 0.2049(6) 0.3745(5) 0.6139(4) 0.0423(11) Uani d . 1 . . C
C2 0.0086(7) 0.3250(5) 0.5764(4) 0.0418(11) Uani d . 1 . . C
C3 -0.1482(7) 0.3849(6) 0.6264(4) 0.0483(12) Uani d . 1 . . C
H3 -0.2834 0.3505 0.6006 0.058 Uiso calc R 1 . . H
C4 -0.0959(7) 0.4987(6) 0.7168(4) 0.0502(12) Uani d . 1 . . C
H4 -0.1981 0.5439 0.7539 0.060 Uiso calc R 1 . . H
C5 0.1016(8) 0.5473(6) 0.7539(4) 0.0514(13) Uani d . 1 . . C
H5 0.1322 0.6239 0.8163 0.062 Uiso calc R 1 . . H
C6 0.2567(7) 0.4864(6) 0.7017(4) 0.0478(12) Uani d . 1 . . C
H6 0.3922 0.5213 0.7262 0.057 Uiso calc R 1 . . H
C7 0.2603(7) 0.0836(6) 0.3761(4) 0.0455(12) Uani d . 1 . . C
H7 0.1612 0.0136 0.3307 0.055 Uiso calc R 1 . . H
C8 0.4489(6) 0.0787(5) 0.3554(4) 0.0415(11) Uani d . 1 . . C
H8 0.5474 0.1427 0.4049 0.050 Uiso calc R 1 . . H
C9 0.5190(6) -0.0160(5) 0.2636(3) 0.0401(11) Uani d . 1 . . C
C10 0.7156(7) 0.0144(6) 0.2453(4) 0.0439(11) Uani d . 1 . . C
H10 0.8030 0.0888 0.2948 0.053 Uiso calc R 1 . . H
C11 0.7844(7) -0.0627(6) 0.1556(4) 0.0467(12) Uani d . 1 . . C
H11 0.9169 -0.0386 0.1428 0.056 Uiso calc R 1 . . H
C12 0.6584(7) -0.1756(5) 0.0844(4) 0.0438(11) Uani d . 1 A . C
C13 0.4648(7) -0.2103(6) 0.1034(4) 0.0487(12) Uani d . 1 . . C
H13 0.3792 -0.2880 0.0552 0.058 Uiso calc R 1 . . H
C14 0.3965(7) -0.1321(6) 0.1922(4) 0.0446(11) Uani d . 1 . . C
H14 0.2643 -0.1577 0.2048 0.054 Uiso calc R 1 . . H
C15 0.7339(7) -0.2619(6) -0.0099(4) 0.0502(12) Uani d DU 1 . . C
F1 0.5875(6) -0.2947(7) -0.0955(3) 0.0810(17) Uani d PDU 0.883(9) A 1 F
F2 0.8691(9) -0.1688(6) -0.0485(4) 0.092(2) Uani d PDU 0.883(9) A 1 F
F3 0.8060(8) -0.4152(5) 0.0083(3) 0.0761(16) Uani d PDU 0.883(9) A 1 F
F1X 0.937(2) -0.277(5) 0.016(2) 0.085(11) Uani d PDU 0.117(9) A 2 F
F2X 0.675(7) -0.422(3) -0.038(3) 0.116(14) Uani d PDU 0.117(9) A 2 F
F3X 0.716(6) -0.178(4) -0.096(2) 0.092(12) Uani d PDU 0.117(9) A 2 F

loop_
_atom_site_aniso_label
_atom_site_aniso_U_11
_atom_site_aniso_U_22
_atom_site_aniso_U_33
_atom_site_aniso_U_12
_atom_site_aniso_U_13
_atom_site_aniso_U_23
B 0.037(3) 0.046(3) 0.054(3) 0.007(2) 0.009(2) 0.001(2)
O1 0.0338(18) 0.0529(19) 0.0534(19) 0.0065(14) 0.0102(15) -0.0030(15)
O2 0.0317(17) 0.0528(19) 0.0540(19) 0.0039(13) 0.0119(14) -0.0092(15)
C1 0.037(3) 0.038(2) 0.052(3) 0.0083(19) 0.008(2) 0.002(2)
C2 0.038(3) 0.036(2) 0.053(3) 0.0053(18) 0.013(2) 0.000(2)
C3 0.039(3) 0.052(3) 0.056(3) 0.002(2) 0.017(2) 0.000(2)
C4 0.047(3) 0.048(3) 0.058(3) 0.010(2) 0.018(2) 0.000(2)
C5 0.057(3) 0.049(3) 0.050(3) 0.006(2) 0.014(2) 0.002(2)
C6 0.041(3) 0.050(3) 0.052(3) 0.003(2) 0.005(2) -0.002(2)
C7 0.036(3) 0.044(3) 0.057(3) 0.0062(19) 0.009(2) -0.001(2)
C8 0.035(3) 0.039(2) 0.050(3) 0.0041(18) 0.009(2) -0.001(2)
C9 0.034(2) 0.041(2) 0.047(2) 0.0073(18) 0.009(2) 0.001(2)
C10 0.034(2) 0.047(3) 0.051(3) -0.0015(19) 0.012(2) -0.002(2)
C11 0.034(3) 0.045(3) 0.062(3) 0.0060(19) 0.012(2) 0.004(2)
C12 0.047(3) 0.036(2) 0.051(3) 0.008(2) 0.017(2) 0.002(2)
C13 0.043(3) 0.048(3) 0.057(3) 0.001(2) 0.014(2) -0.004(2)
C14 0.035(2) 0.043(2) 0.057(3) 0.0015(19) 0.014(2) -0.002(2)
C15 0.049(3) 0.046(3) 0.058(3) 0.001(2) 0.018(2) -0.002(2)
F1 0.068(3) 0.111(4) 0.062(2) 0.022(2) 0.0093(19) -0.016(2)
F2 0.112(4) 0.078(3) 0.099(4) -0.029(3) 0.074(4) -0.023(3)
F3 0.104(4) 0.060(3) 0.069(3) 0.041(2) 0.025(3) -0.002(2)
F1X 0.061(10) 0.13(3) 0.065(17) 0.045(14) 0.017(13) -0.028(17)
F2X 0.16(3) 0.068(14) 0.13(3) -0.04(2) 0.07(3) -0.019(16)
F3X 0.11(3) 0.09(2) 0.087(18) 0.04(2) 0.032(18) 0.034(16)

loop_
_atom_type_symbol
_atom_type_description
_atom_type_scat_dispersion_real
_atom_type_scat_dispersion_imag
_atom_type_scat_source
C C 0.0033 0.0016 'International Tables Vol C Tables 4.2.6.8 and 6.1.1.4'
H H 0.0000 0.0000 'International Tables Vol C Tables 4.2.6.8 and 6.1.1.4'
B B 0.0013 0.0007 'International Tables Vol C Tables 4.2.6.8 and 6.1.1.4'
O O 0.0106 0.0060 'International Tables Vol C Tables 4.2.6.8 and 6.1.1.4'
F F 0.0171 0.0103 'International Tables Vol C Tables 4.2.6.8 and 6.1.1.4'

loop_
_geom_angle_atom_site_label_1
_geom_angle_atom_site_label_2
_geom_angle_atom_site_label_3
_geom_angle
_geom_angle_publ_flag
O1 B O2 110.9(4) yes
O1 B C7 124.6(4) yes
O2 B C7 124.5(4) yes
B O1 C1 105.4(3) yes
B O2 C2 104.7(4) yes
O1 C1 C2 108.5(4) ?
O1 C1 C6 129.3(4) ?
C2 C1 C6 122.2(4) ?
O2 C2 C1 110.4(4) ?
O2 C2 C3 127.5(4) ?
C1 C2 C3 122.1(4) ?
C2 C3 H3 122.0 ?
C2 C3 C4 116.0(4) ?
H3 C3 C4 122.0 ?
C3 C4 H4 119.3 ?
C3 C4 C5 121.4(5) ?
H4 C4 C5 119.3 ?
C4 C5 H5 119.3 ?
C4 C5 C6 121.5(5) ?
H5 C5 C6 119.3 ?
C1 C6 C5 116.8(4) ?
C1 C6 H6 121.6 ?
C5 C6 H6 121.6 ?
B C7 H7 118.1 ?
B C7 C8 123.9(4) yes
H7 C7 C8 118.1 ?
C7 C8 H8 116.7 ?
C7 C8 C9 126.5(4) yes
H8 C8 C9 116.7 ?
C8 C9 C10 118.7(4) ?
C8 C9 C14 123.0(4) ?
C10 C9 C14 118.3(4) ?
C9 C10 H10 119.6 ?
C9 C10 C11 120.8(4) ?
H10 C10 C11 119.6 ?
C10 C11 H11 120.1 ?
C10 C11 C12 119.8(4) ?
H11 C11 C12 120.1 ?
C11 C12 C13 119.9(4) ?
C11 C12 C15 119.7(4) ?
C13 C12 C15 120.4(4) ?
C12 C13 H13 119.9 ?
C12 C13 C14 120.2(4) ?
H13 C13 C14 119.9 ?
C9 C14 C13 121.0(4) ?
C9 C14 H14 119.5 ?
C13 C14 H14 119.5 ?
C12 C15 F1 112.6(4) ?
C12 C15 F2 113.9(4) ?
C12 C15 F3 113.7(4) ?
C12 C15 F1X 108.1(11) ?
C12 C15 F2X 117.9(17) ?
C12 C15 F3X 116.2(15) ?
F1 C15 F2 103.8(5) ?
F1 C15 F3 103.2(4) ?
F2 C15 F3 108.6(5) ?
F1X C15 F2X 101.8(18) ?
F1X C15 F3X 103.2(17) ?
F2X C15 F3X 107.6(19) ?

loop_
_geom_bond_atom_site_label_1
_geom_bond_atom_site_label_2
_geom_bond_distance
_geom_bond_publ_flag
B O1 1.405(6) yes
B O2 1.394(6) yes
B C7 1.522(7) yes
O1 C1 1.395(5) ?
O2 C2 1.391(5) ?
C1 C2 1.378(6) ?
C1 C6 1.361(6) ?
C2 C3 1.384(6) ?
C3 H3 0.950 ?
C3 C4 1.395(7) ?
C4 H4 0.950 ?
C4 C5 1.383(7) ?
C5 H5 0.950 ?
C5 C6 1.392(7) ?
C6 H6 0.950 ?
C7 H7 0.950 ?
C7 C8 1.339(6) yes
C8 H8 0.950 ?
C8 C9 1.472(6) ?
C9 C10 1.400(6) ?
C9 C14 1.398(6) ?
C10 H10 0.950 ?
C10 C11 1.390(6) ?
C11 H11 0.950 ?
C11 C12 1.393(6) ?
C12 C13 1.388(6) ?
C12 C15 1.486(6) ?
C13 H13 0.950 ?
C13 C14 1.382(6) ?
C14 H14 0.950 ?
C15 F1 1.357(6) ?
C15 F2 1.322(5) ?
C15 F3 1.316(6) ?
C15 F1X 1.368(14) ?
C15 F2X 1.308(14) ?
C15 F3X 1.295(14) ?

loop_
_geom_torsion_atom_site_label_1
_geom_torsion_atom_site_label_2
_geom_torsion_atom_site_label_3
_geom_torsion_atom_site_label_4
_geom_torsion
_geom_torsion_publ_flag
O2 B O1 C1 -0.8(5) ?
C7 B O1 C1 179.8(4) ?
O1 B O2 C2 1.5(5) ?
C7 B O2 C2 -179.0(4) ?
B O1 C1 C2 -0.3(5) ?
B O1 C1 C6 -179.1(4) ?
O1 C1 C2 O2 1.2(5) ?
O1 C1 C2 C3 -179.6(4) ?
C6 C1 C2 O2 -179.8(4) ?
C6 C1 C2 C3 -0.6(7) ?
B O2 C2 C1 -1.7(5) ?
B O2 C2 C3 179.2(5) ?
O2 C2 C3 C4 179.2(4) ?
C1 C2 C3 C4 0.2(6) ?
C2 C3 C4 C5 -0.3(7) ?
C3 C4 C5 C6 0.8(7) ?
O1 C1 C6 C5 179.8(4) ?
C2 C1 C6 C5 1.1(7) ?
C4 C5 C6 C1 -1.2(7) ?
O1 B C7 C8 -5.2(7) yes
O2 B C7 C8 175.5(5) yes
B C7 C8 C9 -175.4(4) yes
C7 C8 C9 C10 170.2(4) yes
C7 C8 C9 C14 -8.2(7) yes
C8 C9 C10 C11 -175.6(4) ?
C14 C9 C10 C11 2.9(7) ?
C9 C10 C11 C12 -1.8(7) ?
C10 C11 C12 C13 0.0(7) ?
C10 C11 C12 C15 -178.3(4) ?
C11 C12 C13 C14 0.5(7) ?
C15 C12 C13 C14 178.8(4) ?
C12 C13 C14 C9 0.7(7) ?
C8 C9 C14 C13 176.1(4) ?
C10 C9 C14 C13 -2.3(7) ?
C11 C12 C15 F1 -149.5(5) ?
C11 C12 C15 F2 -31.6(7) ?
C11 C12 C15 F3 93.5(5) ?
C11 C12 C15 F1X 28(2) ?
C11 C12 C15 F2X 142(2) ?
C11 C12 C15 F3X -88(2) ?
C13 C12 C15 F1 32.2(6) ?
C13 C12 C15 F2 150.1(5) ?
C13 C12 C15 F3 -84.8(6) ?
C13 C12 C15 F1X -151(2) ?
C13 C12 C15 F2X -36(3) ?
C13 C12 C15 F3X 94(2) ?
